data_4104817
loop_
_publ_author_name
'William J. Evans'
'Ming Fang'
'Ga\"el Zucchi'
'Filipp Furche'
'Joseph W. Ziller'
'Ryan M. Hoekstra'
'Jeffrey I. Zink'

_publ_section_title
;
 Isolation of Dysprosium and Yttrium Complexes of a Three-Electron
 Reduction Product in the Activation of Dinitrogen, the (N2)3- Radical
;
_journal_name_full 'Journal of the American Chemical Society'
_journal_page_first 11195
_journal_page_last 11202
_journal_paper_doi 10.1021/ja9036753
_journal_volume 131
_journal_year 2009
_chemical_formula_sum 'C86 H132 Dy2 N2 O8'
_chemical_formula_weight 1646.94
_chemical_name_systematic
; 
 ? 
;
_space_group_IT_number 14
_symmetry_cell_setting monoclinic
_symmetry_space_group_name_Hall '-P 2ybc'
_symmetry_space_group_name_H-M 'P 1 21/c 1'
_atom_sites_solution_hydrogens geom
_atom_sites_solution_primary direct
_atom_sites_solution_secondary difmap
_audit_creation_method SHELXTL
_cell_angle_alpha 90.00
_cell_angle_beta 105.2250(10)
_cell_angle_gamma 90.00
_cell_formula_units_Z 2
_cell_length_a 15.5427(5)
_cell_length_b 12.0654(4)
_cell_length_c 24.6783(8)
_cell_measurement_temperature 178(2)
_cell_volume 4465.5(3)
_computing_cell_refinement 'Bruker SMART/SAINT'
_computing_data_collection 'Bruker SMART'
_computing_data_reduction 'Bruker SHELXTL'
_computing_molecular_graphics 'Bruker SHELXTL'
_computing_publication_material 'Bruker SHELXTL'
_computing_structure_refinement 'Bruker SHELXTL'
_computing_structure_solution 'Bruker SHELXTL'
_diffrn_ambient_temperature 178(2)
_diffrn_measured_fraction_theta_full 0.981
_diffrn_measured_fraction_theta_max 0.981
_diffrn_measurement_device_type 'CCD area detector'
_diffrn_measurement_method 'omega scans'
_diffrn_radiation_monochromator graphite
_diffrn_radiation_source 'sealed tube'
_diffrn_radiation_type MoK\a
_diffrn_radiation_wavelength 0.71073
_diffrn_reflns_av_R_equivalents 0.0599
_diffrn_reflns_av_sigmaI/netI 0.0526
_diffrn_reflns_limit_h_max 20
_diffrn_reflns_limit_h_min -20
_diffrn_reflns_limit_k_max 15
_diffrn_reflns_limit_k_min -16
_diffrn_reflns_limit_l_max 32
_diffrn_reflns_limit_l_min -32
_diffrn_reflns_number 47317
_diffrn_reflns_theta_full 28.31
_diffrn_reflns_theta_max 28.31
_diffrn_reflns_theta_min 1.71
_diffrn_standards_decay_% '< 1.0'
_diffrn_standards_interval_count 'initial 50 frames recollected'
_diffrn_standards_number '50 frames'
_exptl_absorpt_coefficient_mu 1.710
_exptl_absorpt_correction_T_max 0.8083
_exptl_absorpt_correction_T_min 0.6945
_exptl_absorpt_correction_type numerical
_exptl_absorpt_process_details 'Bruker SADABS'
_exptl_crystal_colour colorless
_exptl_crystal_density_diffrn 1.225
_exptl_crystal_density_meas ?
_exptl_crystal_description irregular
_exptl_crystal_F_000 1716
_exptl_crystal_size_max 0.23
_exptl_crystal_size_mid 0.20
_exptl_crystal_size_min 0.13
_refine_diff_density_max 2.170
_refine_diff_density_min -0.771
_refine_diff_density_rms 0.183
_refine_ls_extinction_coef 0.0015(2)
_refine_ls_extinction_expression Fc^*^=kFc[1+0.001xFc^2^\l^3^/sin(2\q)]^-1/4^
_refine_ls_extinction_method SHELXTL
_refine_ls_goodness_of_fit_ref 1.122
_refine_ls_hydrogen_treatment constr
_refine_ls_matrix_type full
_refine_ls_number_parameters 396
_refine_ls_number_reflns 10911
_refine_ls_number_restraints 0
_refine_ls_restrained_S_all 1.122
_refine_ls_R_factor_all 0.0804
_refine_ls_R_factor_gt 0.0494
_refine_ls_shift/su_max 0.179
_refine_ls_shift/su_mean 0.003
_refine_ls_structure_factor_coef Fsqd
_refine_ls_weighting_details 'calc w=1/[\s^2^(Fo^2^)+(0.0745P)^2^+17.9855P] where P=(Fo^2^+2Fc^2^)/3'
_refine_ls_weighting_scheme calc
_refine_ls_wR_factor_gt 0.1476
_refine_ls_wR_factor_ref 0.1664
_reflns_number_gt 7860
_reflns_number_total 10911
_reflns_threshold_expression >2sigma(I)
_cod_data_source_file ja9036753_si_002.cif
_cod_data_source_block gz23
_cod_depositor_comments
;
The following automatic conversions were performed:

'_exptl_crystal_density_meas' value 'none' was changed to '?' - the
value is perceived as not measured.

Automatic conversion script
Id: cif_fix_values 3008 2015-01-20 13:52:24Z robertas 
;
_cod_database_code 4104817

loop_
_symmetry_equiv_pos_as_xyz
'x, y, z'
'-x, y+1/2, -z+1/2'
'-x, -y, -z'
'x, -y-1/2, z-1/2'

loop_
_atom_site_label
_atom_site_type_symbol
_atom_site_fract_x
_atom_site_fract_y
_atom_site_fract_z
_atom_site_U_iso_or_equiv
_atom_site_adp_type
_atom_site_occupancy
_atom_site_symmetry_multiplicity
_atom_site_calc_flag
_atom_site_refinement_flags
Dy1 Dy 0.141524(17) 0.54466(2) 0.044342(10) 0.02535(11) Uani 1 1 d .
O1 O 0.1811(3) 0.6135(3) -0.02595(15) 0.0297(9) Uani 1 1 d .
O2 O 0.1679(3) 0.4098(4) 0.10370(16) 0.0326(9) Uani 1 1 d .
O3 O 0.1101(3) 0.7044(4) 0.09504(16) 0.0310(9) Uani 1 1 d .
O4 O 0.2955(3) 0.5993(4) 0.09669(17) 0.0354(10) Uani 1 1 d .
N1 N -0.0137(3) 0.5405(4) 0.01136(19) 0.0289(10) Uani 1 1 d .
C1 C 0.1938(4) 0.6529(6) -0.0744(2) 0.0324(13) Uani 1 1 d .
C2 C 0.1628(5) 0.7597(6) -0.0941(3) 0.0383(15) Uani 1 1 d .
C3 C 0.1725(6) 0.7949(7) -0.1465(3) 0.057(2) Uani 1 1 d .
H3A H 0.1515 0.8644 -0.1600 0.069 Uiso 1 1 calc R
C4 C 0.2126(7) 0.7284(8) -0.1783(3) 0.074(3) Uani 1 1 d .
H4A H 0.2182 0.7532 -0.2129 0.089 Uiso 1 1 calc R
C5 C 0.2441(6) 0.6258(8) -0.1588(3) 0.057(2) Uani 1 1 d .
H5A H 0.2706 0.5816 -0.1808 0.069 Uiso 1 1 calc R
C6 C 0.2378(4) 0.5856(6) -0.1069(3) 0.0367(14) Uani 1 1 d .
C7 C 0.1172(5) 0.8390(6) -0.0613(3) 0.0373(15) Uani 1 1 d .
C8 C 0.1785(5) 0.8619(6) -0.0029(3) 0.0434(16) Uani 1 1 d .
H8A H 0.1933 0.7932 0.0170 0.065 Uiso 1 1 calc R
H8B H 0.1485 0.9095 0.0175 0.065 Uiso 1 1 calc R
H8C H 0.2320 0.8973 -0.0065 0.065 Uiso 1 1 calc R
C9 C 0.0294(5) 0.7888(6) -0.0573(3) 0.0444(17) Uani 1 1 d .
H9A H 0.0403 0.7177 -0.0394 0.067 Uiso 1 1 calc R
H9B H -0.0095 0.7803 -0.0944 0.067 Uiso 1 1 calc R
H9C H 0.0019 0.8368 -0.0357 0.067 Uiso 1 1 calc R
C10 C 0.0955(6) 0.9528(6) -0.0895(3) 0.053(2) Uani 1 1 d .
H10A H 0.0668 0.9983 -0.0675 0.080 Uiso 1 1 calc R
H10B H 0.0565 0.9434 -0.1264 0.080 Uiso 1 1 calc R
H10C H 0.1497 0.9879 -0.0922 0.080 Uiso 1 1 calc R
C11 C 0.2773(5) 0.4713(6) -0.0879(3) 0.0382(15) Uani 1 1 d .
C12 C 0.2047(5) 0.3904(7) -0.0819(4) 0.054(2) Uani 1 1 d .
H12A H 0.1603 0.3845 -0.1172 0.081 Uiso 1 1 calc R
H12B H 0.1776 0.4170 -0.0537 0.081 Uiso 1 1 calc R
H12C H 0.2307 0.3189 -0.0712 0.081 Uiso 1 1 calc R
C13 C 0.3234(5) 0.4190(7) -0.1296(3) 0.0509(19) Uani 1 1 d .
H13A H 0.2809 0.4097 -0.1654 0.076 Uiso 1 1 calc R
H13B H 0.3474 0.3480 -0.1157 0.076 Uiso 1 1 calc R
H13C H 0.3708 0.4664 -0.1338 0.076 Uiso 1 1 calc R
C14 C 0.3504(5) 0.4839(7) -0.0321(3) 0.0465(18) Uani 1 1 d .
H14A H 0.3250 0.5169 -0.0044 0.070 Uiso 1 1 calc R
H14B H 0.3972 0.5305 -0.0379 0.070 Uiso 1 1 calc R
H14C H 0.3742 0.4123 -0.0193 0.070 Uiso 1 1 calc R
C15 C 0.1746(4) 0.3234(6) 0.1396(2) 0.0355(14) Uani 1 1 d .
C16 C 0.2172(4) 0.2234(6) 0.1308(3) 0.0385(15) Uani 1 1 d .
C17 C 0.2176(5) 0.1340(6) 0.1675(3) 0.0496(18) Uani 1 1 d .
H17A H 0.2453 0.0681 0.1623 0.059 Uiso 1 1 calc R
C18 C 0.1779(6) 0.1424(7) 0.2109(3) 0.054(2) Uani 1 1 d .
H18A H 0.1777 0.0817 0.2342 0.065 Uiso 1 1 calc R
C19 C 0.1390(6) 0.2382(7) 0.2200(3) 0.055(2) Uani 1 1 d .
H19A H 0.1130 0.2416 0.2499 0.066 Uiso 1 1 calc R
C20 C 0.1361(5) 0.3333(6) 0.1865(2) 0.0390(15) Uani 1 1 d .
C21 C 0.2593(5) 0.2066(6) 0.0818(3) 0.0450(17) Uani 1 1 d .
C22 C 0.3108(5) 0.0972(7) 0.0860(4) 0.061(2) Uani 1 1 d .
H22A H 0.3582 0.0966 0.1200 0.091 Uiso 1 1 calc R
H22B H 0.3353 0.0902 0.0543 0.091 Uiso 1 1 calc R
H22C H 0.2711 0.0364 0.0864 0.091 Uiso 1 1 calc R
C23 C 0.3262(5) 0.2977(7) 0.0792(4) 0.058(2) Uani 1 1 d .
H23A H 0.3719 0.2999 0.1140 0.087 Uiso 1 1 calc R
H23B H 0.2961 0.3679 0.0729 0.087 Uiso 1 1 calc R
H23C H 0.3527 0.2825 0.0489 0.087 Uiso 1 1 calc R
C24 C 0.1843(5) 0.2012(8) 0.0263(3) 0.053(2) Uani 1 1 d .
H24A H 0.1496 0.2680 0.0219 0.079 Uiso 1 1 calc R
H24B H 0.1466 0.1386 0.0272 0.079 Uiso 1 1 calc R
H24C H 0.2104 0.1936 -0.0048 0.079 Uiso 1 1 calc R
C25 C 0.0923(5) 0.4402(6) 0.1999(2) 0.0397(16) Uani 1 1 d .
C26 C 0.0597(6) 0.4297(7) 0.2539(3) 0.055(2) Uani 1 1 d .
H26A H 0.0164 0.3713 0.2492 0.083 Uiso 1 1 calc R
H26B H 0.0330 0.4983 0.2607 0.083 Uiso 1 1 calc R
H26C H 0.1094 0.4129 0.2852 0.083 Uiso 1 1 calc R
C27 C 0.0106(5) 0.4684(7) 0.1529(3) 0.0450(17) Uani 1 1 d .
H27A H -0.0311 0.4082 0.1477 0.068 Uiso 1 1 calc R
H27B H 0.0280 0.4804 0.1188 0.068 Uiso 1 1 calc R
H27C H -0.0167 0.5343 0.1624 0.068 Uiso 1 1 calc R
C28 C 0.1604(5) 0.5353(6) 0.2102(3) 0.0413(16) Uani 1 1 d .
H28A H 0.1327 0.6019 0.2186 0.062 Uiso 1 1 calc R
H28B H 0.1809 0.5465 0.1771 0.062 Uiso 1 1 calc R
H28C H 0.2101 0.5169 0.2412 0.062 Uiso 1 1 calc R
C29 C 0.1718(4) 0.7779(6) 0.1342(3) 0.0367(14) Uani 1 1 d .
H29A H 0.2077 0.8201 0.1148 0.044 Uiso 1 1 calc R
H29B H 0.2112 0.7354 0.1640 0.044 Uiso 1 1 calc R
C30 C 0.1123(5) 0.8553(7) 0.1581(3) 0.0493(18) Uani 1 1 d .
H30A H 0.1363 0.8647 0.1983 0.059 Uiso 1 1 calc R
H30B H 0.1073 0.9274 0.1402 0.059 Uiso 1 1 calc R
C31 C 0.0236(5) 0.7984(6) 0.1452(3) 0.0404(15) Uani 1 1 d .
H31A H 0.0214 0.7441 0.1738 0.049 Uiso 1 1 calc R
H31B H -0.0244 0.8513 0.1421 0.049 Uiso 1 1 calc R
C32 C 0.0186(4) 0.7440(6) 0.0901(3) 0.0396(15) Uani 1 1 d .
H32A H -0.0232 0.6826 0.0837 0.047 Uiso 1 1 calc R
H32B H 0.0002 0.7965 0.0595 0.047 Uiso 1 1 calc R
C33 C 0.3507(4) 0.6832(6) 0.0796(3) 0.0430(16) Uani 1 1 d .
H33A H 0.3438 0.7544 0.0963 0.052 Uiso 1 1 calc R
H33B H 0.3345 0.6912 0.0391 0.052 Uiso 1 1 calc R
C34 C 0.4466(4) 0.6411(7) 0.1010(3) 0.0470(17) Uani 1 1 d .
H34A H 0.4678 0.6118 0.0703 0.056 Uiso 1 1 calc R
H34B H 0.4859 0.7006 0.1189 0.056 Uiso 1 1 calc R
C35 C 0.4435(5) 0.5509(8) 0.1430(4) 0.058(2) Uani 1 1 d .
H35A H 0.4875 0.5640 0.1783 0.069 Uiso 1 1 calc R
H35B H 0.4543 0.4788 0.1287 0.069 Uiso 1 1 calc R
C36 C 0.3486(5) 0.5583(7) 0.1502(3) 0.0463(18) Uani 1 1 d .
H36A H 0.3278 0.4860 0.1584 0.056 Uiso 1 1 calc R
H36B H 0.3462 0.6089 0.1803 0.056 Uiso 1 1 calc R
C37 C 0.5478(7) -0.1376(10) 0.2157(5) 0.175(8) Uiso 1 1 d G
C38 C 0.5690(6) -0.2268(9) 0.2525(5) 0.106(4) Uiso 1 1 d G
H38A H 0.6248 -0.2598 0.2593 0.127 Uiso 1 1 calc R
C39 C 0.5066(9) -0.2666(9) 0.2790(4) 0.193(9) Uiso 1 1 d G
H39A H 0.5207 -0.3262 0.3036 0.231 Uiso 1 1 calc R
C40 C 0.4231(8) -0.2171(11) 0.2688(5) 0.171(8) Uiso 1 1 d G
H40A H 0.3813 -0.2438 0.2865 0.205 Uiso 1 1 calc R
C41 C 0.4019(6) -0.1279(11) 0.2320(5) 0.159(7) Uiso 1 1 d G
H41A H 0.3461 -0.0949 0.2252 0.190 Uiso 1 1 calc R
C42 C 0.4643(8) -0.0881(8) 0.2055(4) 0.109(4) Uiso 1 1 d G
H42A H 0.4502 -0.0285 0.1809 0.131 Uiso 1 1 calc R
C43 C 0.6250(17) -0.120(2) 0.1948(11) 0.229(11) Uiso 1 1 d .
H43A H 0.6708 -0.1717 0.2120 0.344 Uiso 1 1 calc R
H43B H 0.6467 -0.0456 0.2036 0.344 Uiso 1 1 calc R
H43C H 0.6089 -0.1298 0.1548 0.344 Uiso 1 1 calc R

loop_
_atom_site_aniso_label
_atom_site_aniso_U_11
_atom_site_aniso_U_22
_atom_site_aniso_U_33
_atom_site_aniso_U_23
_atom_site_aniso_U_13
_atom_site_aniso_U_12
Dy1 0.02602(16) 0.03210(16) 0.01706(14) 0.00051(11) 0.00414(9) 0.00300(12)
O1 0.033(2) 0.038(2) 0.0189(18) 0.0041(16) 0.0082(16) 0.0037(18)
O2 0.032(2) 0.043(2) 0.0224(19) 0.0096(18) 0.0055(17) 0.0030(19)
O3 0.032(2) 0.037(2) 0.0235(19) -0.0065(17) 0.0069(17) 0.0015(18)
O4 0.030(2) 0.046(3) 0.029(2) -0.0016(19) 0.0055(18) -0.001(2)
N1 0.032(3) 0.036(3) 0.019(2) 0.0020(19) 0.0058(18) 0.003(2)
C1 0.031(3) 0.048(4) 0.018(2) 0.005(2) 0.006(2) 0.004(3)
C2 0.041(4) 0.049(4) 0.029(3) 0.011(3) 0.015(3) 0.011(3)
C3 0.080(6) 0.063(5) 0.034(4) 0.021(4) 0.027(4) 0.031(4)
C4 0.110(8) 0.088(7) 0.039(4) 0.026(4) 0.044(5) 0.041(6)
C5 0.072(5) 0.072(5) 0.035(4) 0.012(4) 0.025(4) 0.030(5)
C6 0.039(4) 0.047(4) 0.027(3) 0.003(3) 0.013(3) 0.007(3)
C7 0.043(4) 0.043(4) 0.027(3) 0.005(3) 0.012(3) 0.009(3)
C8 0.049(4) 0.047(4) 0.032(3) 0.000(3) 0.007(3) 0.006(3)
C9 0.043(4) 0.053(4) 0.037(4) 0.001(3) 0.011(3) 0.015(3)
C10 0.073(6) 0.049(4) 0.039(4) 0.010(3) 0.019(4) 0.016(4)
C11 0.038(4) 0.047(4) 0.031(3) 0.000(3) 0.011(3) 0.009(3)
C12 0.054(5) 0.050(5) 0.062(5) -0.009(4) 0.025(4) -0.002(4)
C13 0.049(4) 0.065(5) 0.039(4) -0.004(4) 0.012(3) 0.017(4)
C14 0.044(4) 0.060(5) 0.035(4) 0.004(3) 0.009(3) 0.016(3)
C15 0.033(3) 0.046(4) 0.021(3) 0.008(3) -0.003(2) -0.006(3)
C16 0.031(3) 0.045(4) 0.032(3) 0.009(3) -0.005(3) -0.002(3)
C17 0.057(5) 0.039(4) 0.040(4) 0.009(3) -0.008(3) -0.005(3)
C18 0.081(6) 0.045(4) 0.032(3) 0.008(3) 0.004(4) -0.020(4)
C19 0.080(6) 0.056(5) 0.023(3) 0.004(3) 0.006(3) -0.025(4)
C20 0.047(4) 0.046(4) 0.020(3) 0.005(3) 0.002(3) -0.013(3)
C21 0.038(4) 0.047(4) 0.048(4) 0.011(3) 0.006(3) 0.017(3)
C22 0.043(4) 0.053(5) 0.082(6) 0.009(4) 0.010(4) 0.014(4)
C23 0.042(4) 0.052(5) 0.085(6) 0.017(4) 0.026(4) 0.014(4)
C24 0.052(4) 0.078(6) 0.033(3) 0.010(4) 0.017(3) 0.027(4)
C25 0.050(4) 0.052(4) 0.017(3) -0.002(3) 0.009(3) -0.013(3)
C26 0.073(6) 0.072(5) 0.026(3) -0.003(3) 0.024(4) -0.023(4)
C27 0.041(4) 0.065(5) 0.030(3) -0.005(3) 0.012(3) -0.006(3)
C28 0.049(4) 0.047(4) 0.026(3) -0.001(3) 0.007(3) -0.008(3)
C29 0.042(4) 0.038(3) 0.027(3) -0.003(3) 0.004(3) -0.001(3)
C30 0.053(4) 0.052(4) 0.040(4) -0.020(3) 0.006(3) 0.001(4)
C31 0.049(4) 0.046(4) 0.028(3) -0.001(3) 0.014(3) 0.011(3)
C32 0.036(3) 0.050(4) 0.035(3) -0.007(3) 0.014(3) 0.009(3)
C33 0.032(3) 0.041(4) 0.054(4) -0.004(3) 0.008(3) -0.005(3)
C34 0.029(3) 0.059(5) 0.047(4) -0.001(4) -0.001(3) 0.000(3)
C35 0.034(4) 0.078(6) 0.056(5) 0.009(4) 0.002(3) 0.001(4)
C36 0.034(4) 0.070(5) 0.030(3) 0.003(3) 0.000(3) 0.001(3)

loop_
_atom_type_symbol
_atom_type_description
_atom_type_scat_dispersion_real
_atom_type_scat_dispersion_imag
_atom_type_scat_source
C C 0.0033 0.0016 'International Tables Vol C Tables 4.2.6.8 and 6.1.1.4'
H H 0.0000 0.0000 'International Tables Vol C Tables 4.2.6.8 and 6.1.1.4'
N N 0.0061 0.0033 'International Tables Vol C Tables 4.2.6.8 and 6.1.1.4'
O O 0.0106 0.0060 'International Tables Vol C Tables 4.2.6.8 and 6.1.1.4'
Dy Dy -0.1892 4.4098 'International Tables Vol C Tables 4.2.6.8 and 6.1.1.4'

loop_
_geom_angle_atom_site_label_1
_geom_angle_atom_site_label_2
_geom_angle_atom_site_label_3
_geom_angle
_geom_angle_site_symmetry_1
_geom_angle_site_symmetry_3
O1 Dy1 O2 142.68(16) . .
O1 Dy1 N1 102.41(16) . .
O2 Dy1 N1 102.42(16) . .
O1 Dy1 N1 94.26(16) . 3_565
O2 Dy1 N1 92.77(16) . 3_565
N1 Dy1 N1 31.2(2) . 3_565
O1 Dy1 O3 104.40(15) . .
O2 Dy1 O3 106.17(15) . .
N1 Dy1 O3 82.33(15) . .
N1 Dy1 O3 113.51(15) 3_565 .
O1 Dy1 O4 82.94(15) . .
O2 Dy1 O4 82.08(16) . .
N1 Dy1 O4 161.84(16) . .
N1 Dy1 O4 166.93(16) 3_565 .
O3 Dy1 O4 79.52(14) . .
C1 O1 Dy1 171.7(4) . .
C15 O2 Dy1 173.7(4) . .
C29 O3 C32 108.0(5) . .
C29 O3 Dy1 129.5(4) . .
C32 O3 Dy1 122.5(4) . .
C36 O4 C33 105.2(5) . .
C36 O4 Dy1 128.5(4) . .
C33 O4 Dy1 126.3(4) . .
N1 N1 Dy1 74.4(4) 3_565 .
N1 N1 Dy1 74.4(4) 3_565 3_565
Dy1 N1 Dy1 148.8(2) . 3_565
O1 C1 C2 120.6(5) . .
O1 C1 C6 119.9(6) . .
C2 C1 C6 119.5(5) . .
C3 C2 C1 118.7(6) . .
C3 C2 C7 118.1(6) . .
C1 C2 C7 123.2(5) . .
C4 C3 C2 121.4(7) . .
C5 C4 C3 119.9(7) . .
C4 C5 C6 122.0(7) . .
C5 C6 C1 118.3(6) . .
C5 C6 C11 118.2(6) . .
C1 C6 C11 123.4(5) . .
C9 C7 C8 111.0(5) . .
C9 C7 C10 106.9(6) . .
C8 C7 C10 105.9(6) . .
C9 C7 C2 109.4(6) . .
C8 C7 C2 110.4(6) . .
C10 C7 C2 113.2(5) . .
C12 C11 C6 110.9(6) . .
C12 C11 C13 106.8(6) . .
C6 C11 C13 112.7(6) . .
C12 C11 C14 111.4(6) . .
C6 C11 C14 109.0(6) . .
C13 C11 C14 106.0(6) . .
O2 C15 C16 120.8(6) . .
O2 C15 C20 119.0(6) . .
C16 C15 C20 120.2(6) . .
C17 C16 C15 118.4(7) . .
C17 C16 C21 118.4(7) . .
C15 C16 C21 123.1(6) . .
C18 C17 C16 121.2(8) . .
C19 C18 C17 120.3(7) . .
C18 C19 C20 123.1(7) . .
C19 C20 C15 116.6(7) . .
C19 C20 C25 120.3(6) . .
C15 C20 C25 123.1(6) . .
C23 C21 C16 112.1(7) . .
C23 C21 C22 105.8(6) . .
C16 C21 C22 112.6(6) . .
C23 C21 C24 110.7(7) . .
C16 C21 C24 109.1(6) . .
C22 C21 C24 106.4(7) . .
C27 C25 C20 110.6(5) . .
C27 C25 C28 111.1(6) . .
C20 C25 C28 109.8(6) . .
C27 C25 C26 106.2(6) . .
C20 C25 C26 112.4(6) . .
C28 C25 C26 106.7(5) . .
O3 C29 C30 105.3(5) . .
C31 C30 C29 104.7(6) . .
C32 C31 C30 102.7(5) . .
O3 C32 C31 104.4(5) . .
O4 C33 C34 105.3(6) . .
C35 C34 C33 105.8(6) . .
C34 C35 C36 104.0(6) . .
O4 C36 C35 104.4(6) . .
C38 C37 C42 120.0 . .
C38 C37 C43 105.9(14) . .
C42 C37 C43 134.1(14) . .
C37 C38 C39 120.0 . .
C40 C39 C38 120.0 . .
C39 C40 C41 120.0 . .
C40 C41 C42 120.0 . .
C41 C42 C37 120.0 . .

loop_
_geom_bond_atom_site_label_1
_geom_bond_atom_site_label_2
_geom_bond_distance
_geom_bond_site_symmetry_2
Dy1 O1 2.154(4) .
Dy1 O2 2.156(4) .
Dy1 N1 2.336(5) .
Dy1 N1 2.336(5) 3_565
Dy1 O3 2.417(4) .
Dy1 O4 2.491(4) .
O1 C1 1.349(7) .
O2 C15 1.355(7) .
O3 C29 1.468(7) .
O3 C32 1.474(7) .
O4 C36 1.448(8) .
O4 C33 1.459(8) .
N1 N1 1.256(9) 3_565
N1 Dy1 2.336(5) 3_565
C1 C2 1.416(9) .
C1 C6 1.434(9) .
C2 C3 1.408(9) .
C2 C7 1.540(9) .
C3 C4 1.380(11) .
C4 C5 1.372(12) .
C5 C6 1.398(9) .
C6 C11 1.532(10) .
C7 C9 1.519(10) .
C7 C8 1.530(9) .
C7 C10 1.537(9) .
C11 C12 1.529(10) .
C11 C13 1.536(9) .
C11 C14 1.545(9) .
C15 C16 1.420(10) .
C15 C20 1.439(9) .
C16 C17 1.407(9) .
C16 C21 1.531(10) .
C17 C18 1.374(11) .
C18 C19 1.350(12) .
C19 C20 1.409(10) .
C20 C25 1.535(10) .
C21 C23 1.527(11) .
C21 C22 1.532(10) .
C21 C24 1.550(10) .
C25 C27 1.517(10) .
C25 C28 1.536(9) .
C25 C26 1.550(9) .
C29 C30 1.537(9) .
C30 C31 1.497(10) .
C31 C32 1.495(8) .
C33 C34 1.531(9) .
C34 C35 1.511(11) .
C35 C36 1.535(10) .
C37 C38 1.3900 .
C37 C42 1.3900 .
C37 C43 1.44(2) .
C38 C39 1.3900 .
C39 C40 1.3900 .
C40 C41 1.3900 .
C41 C42 1.3900 .
